data_4503910
loop_
_publ_author_name
'Zhou, LiJun'
'Wang, YaoYu'
'Zhou, CaiHua'
'Wang, CuiJuan'
'Shi, QiZhen'
'Peng, ShieMing'

_publ_section_title
;
 From Hydrogen-Bonded Net-to-Net Framework to Twofold Interpenetrated
 (4,6) Net:&#x00A0; Effect of Ligand Topology on the Supramolecular
 Structural Diversity
;
_journal_issue 2
_journal_name_full 'Crystal Growth &amp; Design'
_journal_page_first 300
_journal_paper_doi 10.1021/cg060369l
_journal_volume 7
_journal_year 2007
_chemical_formula_sum 'C29 H24 Co N5 O5.5'
_chemical_formula_weight 589.46
_chemical_name_systematic
;

 ?

;
_space_group_IT_number 2
_symmetry_cell_setting triclinic
_symmetry_space_group_name_Hall '-P 1'
_symmetry_space_group_name_H-M 'P -1'
_atom_sites_solution_hydrogens geom
_atom_sites_solution_primary direct
_atom_sites_solution_secondary difmap
_audit_creation_method SHELXL-97
_cell_angle_alpha 70.716(12)
_cell_angle_beta 85.627(12)
_cell_angle_gamma 76.076(12)
_cell_formula_units_Z 2
_cell_length_a 9.396(9)
_cell_length_b 10.455(10)
_cell_length_c 14.612(14)
_cell_measurement_reflns_used 1170
_cell_measurement_temperature 296(2)
_cell_measurement_theta_max 20.98
_cell_measurement_theta_min 2.23
_cell_volume 1315(2)
_computing_cell_refinement 'Bruker SMART'
_computing_data_collection 'Bruker SMART'
_computing_data_reduction 'Bruker SAINT'
_computing_molecular_graphics 'Bruker SHELXTL'
_computing_publication_material 'Bruker SHELXTL'
_computing_structure_refinement 'SHELXL-97 (Sheldrick, 1997)'
_computing_structure_solution 'SHELXS-97 (Sheldrick, 1990)'
_diffrn_ambient_temperature 296(2)
_diffrn_measured_fraction_theta_full 0.981
_diffrn_measured_fraction_theta_max 0.981
_diffrn_measurement_device_type 'CCD area detector'
_diffrn_measurement_method 'phi and omega scans'
_diffrn_radiation_monochromator graphite
_diffrn_radiation_source 'fine-focus sealed tube'
_diffrn_radiation_type MoK\a
_diffrn_radiation_wavelength 0.71073
_diffrn_reflns_av_R_equivalents 0.0278
_diffrn_reflns_av_sigmaI/netI 0.0702
_diffrn_reflns_limit_h_max 10
_diffrn_reflns_limit_h_min -11
_diffrn_reflns_limit_k_max 9
_diffrn_reflns_limit_k_min -12
_diffrn_reflns_limit_l_max 17
_diffrn_reflns_limit_l_min -17
_diffrn_reflns_number 6712
_diffrn_reflns_theta_full 25.10
_diffrn_reflns_theta_max 25.10
_diffrn_reflns_theta_min 1.48
_diffrn_standards_decay_% 0
_diffrn_standards_interval_count 0
_diffrn_standards_interval_time 0
_diffrn_standards_number 0
_exptl_absorpt_coefficient_mu 0.705
_exptl_absorpt_correction_type multi-scan
_exptl_absorpt_process_details 'SADABS(Bruker, 2000)'
_exptl_crystal_colour purple
_exptl_crystal_density_diffrn 1.489
_exptl_crystal_density_meas ?
_exptl_crystal_density_method 'not measured'
_exptl_crystal_description block
_exptl_crystal_F_000 608
_exptl_crystal_size_max 0.269mm
_exptl_crystal_size_mid 0.125mm
_exptl_crystal_size_min 0.074mm
_refine_diff_density_max 0.629
_refine_diff_density_min -0.427
_refine_diff_density_rms 0.074
_refine_ls_extinction_coef 0.0053(16)
_refine_ls_extinction_expression Fc^*^=kFc[1+0.001xFc^2^\l^3^/sin(2\q)]^-1/4^
_refine_ls_extinction_method SHELXL
_refine_ls_goodness_of_fit_ref 1.054
_refine_ls_hydrogen_treatment constr
_refine_ls_matrix_type full
_refine_ls_number_parameters 371
_refine_ls_number_reflns 4603
_refine_ls_number_restraints 0
_refine_ls_restrained_S_all 1.054
_refine_ls_R_factor_all 0.0978
_refine_ls_R_factor_gt 0.0636
_refine_ls_shift/su_max 0.000
_refine_ls_shift/su_mean 0.000
_refine_ls_structure_factor_coef Fsqd
_refine_ls_weighting_details 'calc w=1/[\s^2^(Fo^2^)+(0.0810P)^2^+0.6394P] where P=(Fo^2^+2Fc^2^)/3'
_refine_ls_weighting_scheme calc
_refine_ls_wR_factor_gt 0.1502
_refine_ls_wR_factor_ref 0.1749
_reflns_number_gt 3050
_reflns_number_total 4603
_reflns_threshold_expression >2sigma(I)
_cod_data_source_file cg060369lsi20060617_093442.cif
_cod_data_source_block xb1000
_cod_depositor_comments
;
The following automatic conversions were performed:

'_symmetry_cell_setting' value 'Triclinic' changed to 'triclinic'
according to /home/saulius/struct/CIF-dictionaries/cif_core.dic
dictionary named 'cif_core.dic' version 2.4.1 from 2010-06-29.

Automatic conversion script
Id: cif_fix_values 1715 2011-07-08 13:25:40Z adriana 

The following automatic conversions were performed:

'_exptl_crystal_density_meas' value 'none' was changed to '?' - the
value is perceived as not measured.

Automatic conversion script
Id: cif_fix_values 3008 2015-01-20 13:52:24Z robertas 

The following automatic conversions were performed:

'_refine_ls_hydrogen_treatment' value 'const' was replaced with the
value 'constr' as specified in the replacement file
'src/cod-tools/trunk/data/replacement-values/replacement_values.lst'.

Automatic conversion script
Id: cif_fix_values 5376 2017-05-30 11:51:03Z andrius 
;
_cod_original_sg_symbol_H-M P-1
_cod_database_code 4503910

loop_
_symmetry_equiv_pos_as_xyz
'x, y, z'
'-x, -y, -z'

loop_
_atom_site_label
_atom_site_type_symbol
_atom_site_fract_x
_atom_site_fract_y
_atom_site_fract_z
_atom_site_U_iso_or_equiv
_atom_site_adp_type
_atom_site_occupancy
_atom_site_symmetry_multiplicity
_atom_site_calc_flag
_atom_site_refinement_flags
Co1 Co 0.67717(7) 0.39864(7) 0.30791(5) 0.0411(3) Uani 1 1 d .
N1 N 0.8987(5) 0.3358(5) 0.2761(3) 0.0554(12) Uani 1 1 d .
N2 N 0.9736(4) 0.2233(5) 0.4368(3) 0.0601(13) Uani 1 1 d .
H2A H 1.0517 0.1883 0.4720 0.072 Uiso 1 1 calc R
N3 N 0.7124(4) 0.2973(4) 0.4560(3) 0.0375(9) Uani 1 1 d .
N4 N 0.4577(4) 0.3592(4) 0.4955(3) 0.0409(9) Uani 1 1 d .
H4A H 0.4006 0.3503 0.5450 0.049 Uiso 1 1 calc R
N5 N 0.4567(4) 0.4754(4) 0.3273(3) 0.0400(9) Uani 1 1 d .
O1 O 0.6246(4) 0.3843(4) 0.1703(3) 0.0640(11) Uani 1 1 d .
O2 O 0.6284(4) 0.2028(4) 0.2981(3) 0.0684(11) Uani 1 1 d .
O3 O 0.7059(4) 0.5955(4) 0.2497(3) 0.0615(10) Uani 1 1 d .
O4 O 0.7508(4) 0.6959(4) 0.3533(2) 0.0595(10) Uani 1 1 d .
O5 O 0.7589(5) 0.9011(6) 0.4399(3) 0.0991(16) Uani 1 1 d .
O6 O 0.5199(14) 0.0372(13) 0.4410(9) 0.141(5) Uani 0.50 1 d P
C1 C 0.9373(7) 0.3805(7) 0.1815(5) 0.0701(17) Uani 1 1 d .
H1 H 0.8639 0.4285 0.1352 0.084 Uiso 1 1 calc R
C2 C 1.0811(8) 0.3577(7) 0.1511(5) 0.083(2) Uani 1 1 d .
H2 H 1.1038 0.3861 0.0854 0.099 Uiso 1 1 calc R
C3 C 1.1899(7) 0.2923(8) 0.2196(6) 0.086(2) Uani 1 1 d .
H3 H 1.2878 0.2798 0.2008 0.103 Uiso 1 1 calc R
C4 C 1.1544(6) 0.2460(7) 0.3146(5) 0.0705(18) Uani 1 1 d .
H4 H 1.2272 0.1993 0.3615 0.085 Uiso 1 1 calc R
C5 C 1.0048(6) 0.2698(6) 0.3414(4) 0.0513(13) Uani 1 1 d .
C6 C 0.8465(5) 0.2178(5) 0.4927(4) 0.0462(12) Uani 1 1 d .
C7 C 0.8684(6) 0.1290(6) 0.5871(4) 0.0559(14) Uani 1 1 d .
H7 H 0.9611 0.0738 0.6076 0.067 Uiso 1 1 calc R
C8 C 0.7521(6) 0.1227(6) 0.6506(4) 0.0594(15) Uani 1 1 d .
H8 H 0.7649 0.0654 0.7148 0.071 Uiso 1 1 calc R
C9 C 0.6171(6) 0.2032(5) 0.6163(4) 0.0520(13) Uani 1 1 d .
H9 H 0.5368 0.2024 0.6578 0.062 Uiso 1 1 calc R
C10 C 0.5999(5) 0.2858(5) 0.5201(3) 0.0356(10) Uani 1 1 d .
C11 C 0.3855(5) 0.4428(4) 0.4112(3) 0.0343(10) Uani 1 1 d .
C12 C 0.2340(5) 0.4922(5) 0.4183(4) 0.0462(12) Uani 1 1 d .
H12 H 0.1868 0.4677 0.4777 0.055 Uiso 1 1 calc R
C13 C 0.1575(6) 0.5767(6) 0.3368(4) 0.0564(14) Uani 1 1 d .
H13 H 0.0569 0.6108 0.3398 0.068 Uiso 1 1 calc R
C14 C 0.2306(6) 0.6116(6) 0.2494(4) 0.0572(14) Uani 1 1 d .
H14 H 0.1802 0.6697 0.1929 0.069 Uiso 1 1 calc R
C15 C 0.3766(6) 0.5595(5) 0.2479(4) 0.0528(13) Uani 1 1 d .
H15 H 0.4249 0.5828 0.1888 0.063 Uiso 1 1 calc R
C16 C 0.6106(6) 0.2606(6) 0.2086(4) 0.0538(14) Uani 1 1 d .
C17 C 0.5730(6) 0.1857(6) 0.1473(4) 0.0574(15) Uani 1 1 d .
C18 C 0.5785(13) 0.2389(9) 0.0491(5) 0.170(5) Uani 1 1 d .
H18 H 0.6036 0.3241 0.0202 0.204 Uiso 1 1 calc R
C19 C 0.5471(15) 0.1678(10) -0.0077(5) 0.208(7) Uani 1 1 d .
H19 H 0.5489 0.2078 -0.0748 0.250 Uiso 1 1 calc R
C20 C 0.5132(8) 0.0399(6) 0.0303(4) 0.0741(19) Uani 1 1 d .
C21 C 0.5038(5) -0.0088(5) 0.1288(4) 0.0482(12) Uani 1 1 d .
H21 H 0.4755 -0.0924 0.1581 0.058 Uiso 1 1 calc R
C22 C 0.5352(6) 0.0628(6) 0.1864(4) 0.0525(13) Uani 1 1 d .
H22 H 0.5300 0.0251 0.2534 0.063 Uiso 1 1 calc R
C23 C 0.7587(5) 0.6815(5) 0.2720(4) 0.0420(11) Uani 1 1 d .
C24 C 0.8334(5) 0.7737(5) 0.1909(3) 0.0384(11) Uani 1 1 d .
C25 C 0.8883(5) 0.8758(5) 0.2061(3) 0.0468(12) Uani 1 1 d .
H25 H 0.8816 0.8858 0.2673 0.056 Uiso 1 1 calc R
C26 C 0.9528(5) 0.9632(5) 0.1319(4) 0.0490(13) Uani 1 1 d .
H26 H 0.9885 1.0316 0.1441 0.059 Uiso 1 1 calc R
C27 C 0.9661(6) 0.9523(5) 0.0404(4) 0.0487(13) Uani 1 1 d .
C28 C 0.9129(9) 0.8474(7) 0.0275(5) 0.096(3) Uani 1 1 d .
H28 H 0.9207 0.8359 -0.0333 0.115 Uiso 1 1 calc R
C29 C 0.8488(8) 0.7594(6) 0.1017(4) 0.080(2) Uani 1 1 d .
H29 H 0.8156 0.6890 0.0903 0.096 Uiso 1 1 calc R

loop_
_atom_site_aniso_label
_atom_site_aniso_U_11
_atom_site_aniso_U_22
_atom_site_aniso_U_33
_atom_site_aniso_U_23
_atom_site_aniso_U_13
_atom_site_aniso_U_12
Co1 0.0458(4) 0.0473(4) 0.0366(4) -0.0160(3) 0.0106(3) -0.0224(3)
N1 0.055(3) 0.065(3) 0.054(3) -0.027(2) 0.019(2) -0.025(2)
N2 0.041(2) 0.083(3) 0.061(3) -0.029(3) 0.005(2) -0.013(2)
N3 0.038(2) 0.042(2) 0.040(2) -0.0187(18) 0.0066(18) -0.0179(18)
N4 0.040(2) 0.053(2) 0.027(2) -0.0079(18) 0.0071(17) -0.0139(19)
N5 0.045(2) 0.040(2) 0.035(2) -0.0093(18) 0.0066(18) -0.0153(19)
O1 0.075(3) 0.073(3) 0.066(3) -0.041(2) 0.017(2) -0.036(2)
O2 0.083(3) 0.085(3) 0.058(3) -0.040(2) 0.008(2) -0.037(2)
O3 0.078(3) 0.061(2) 0.053(2) -0.0117(19) 0.0140(19) -0.045(2)
O4 0.069(2) 0.076(3) 0.038(2) -0.0120(19) 0.0168(18) -0.037(2)
O5 0.084(3) 0.161(5) 0.081(3) -0.059(3) 0.015(3) -0.058(3)
O6 0.138(10) 0.121(10) 0.147(12) -0.030(9) 0.028(9) -0.024(8)
C1 0.064(4) 0.087(5) 0.063(4) -0.028(4) 0.026(3) -0.026(3)
C2 0.088(5) 0.086(5) 0.082(5) -0.040(4) 0.049(4) -0.033(4)
C3 0.053(4) 0.093(5) 0.112(7) -0.037(5) 0.028(4) -0.019(4)
C4 0.042(3) 0.083(5) 0.085(5) -0.032(4) 0.012(3) -0.008(3)
C5 0.047(3) 0.052(3) 0.064(4) -0.027(3) 0.011(3) -0.020(3)
C6 0.047(3) 0.046(3) 0.056(3) -0.023(3) 0.005(3) -0.020(2)
C7 0.051(3) 0.059(3) 0.054(4) -0.011(3) -0.009(3) -0.013(3)
C8 0.062(4) 0.055(3) 0.050(3) 0.001(3) -0.010(3) -0.015(3)
C9 0.058(3) 0.057(3) 0.037(3) -0.004(2) 0.003(2) -0.021(3)
C10 0.041(3) 0.040(3) 0.029(2) -0.009(2) 0.001(2) -0.017(2)
C11 0.040(3) 0.034(2) 0.033(3) -0.010(2) 0.007(2) -0.017(2)
C12 0.046(3) 0.049(3) 0.039(3) -0.008(2) 0.009(2) -0.015(2)
C13 0.045(3) 0.062(4) 0.054(4) -0.011(3) 0.002(3) -0.007(3)
C14 0.054(3) 0.058(4) 0.044(3) 0.001(3) -0.011(3) -0.005(3)
C15 0.064(4) 0.055(3) 0.033(3) -0.003(2) 0.007(3) -0.020(3)
C16 0.053(3) 0.068(4) 0.059(4) -0.039(3) 0.013(3) -0.026(3)
C17 0.061(3) 0.073(4) 0.058(4) -0.037(3) 0.012(3) -0.034(3)
C18 0.390(16) 0.159(8) 0.042(4) -0.041(5) 0.047(7) -0.215(10)
C19 0.50(2) 0.181(9) 0.042(4) -0.041(5) 0.047(8) -0.258(13)
C20 0.128(6) 0.071(4) 0.043(3) -0.019(3) 0.004(3) -0.061(4)
C21 0.063(3) 0.044(3) 0.041(3) -0.014(2) -0.002(2) -0.018(3)
C22 0.065(3) 0.053(3) 0.041(3) -0.020(3) -0.007(3) -0.009(3)
C23 0.034(3) 0.047(3) 0.037(3) -0.003(2) 0.007(2) -0.012(2)
C24 0.036(3) 0.041(3) 0.037(3) -0.009(2) 0.008(2) -0.015(2)
C25 0.058(3) 0.056(3) 0.027(3) -0.007(2) 0.008(2) -0.026(3)
C26 0.060(3) 0.048(3) 0.041(3) -0.006(2) 0.006(2) -0.028(3)
C27 0.068(3) 0.043(3) 0.039(3) -0.012(2) 0.018(2) -0.025(3)
C28 0.185(8) 0.089(5) 0.053(4) -0.043(4) 0.061(5) -0.093(5)
C29 0.144(6) 0.075(4) 0.049(4) -0.032(3) 0.040(4) -0.076(4)

loop_
_atom_type_symbol
_atom_type_description
_atom_type_scat_dispersion_real
_atom_type_scat_dispersion_imag
_atom_type_scat_source
C C 0.0033 0.0016 'International Tables Vol C Tables 4.2.6.8 and 6.1.1.4'
H H 0.0000 0.0000 'International Tables Vol C Tables 4.2.6.8 and 6.1.1.4'
N N 0.0061 0.0033 'International Tables Vol C Tables 4.2.6.8 and 6.1.1.4'
O O 0.0106 0.0060 'International Tables Vol C Tables 4.2.6.8 and 6.1.1.4'
Co Co 0.3494 0.9721 'International Tables Vol C Tables 4.2.6.8 and 6.1.1.4'

loop_
_geom_angle_atom_site_label_1
_geom_angle_atom_site_label_2
_geom_angle_atom_site_label_3
_geom_angle
_geom_angle_site_symmetry_3
O3 Co1 N5 90.21(15) .
O3 Co1 N3 118.95(15) .
N5 Co1 N3 92.53(15) .
O3 Co1 N1 85.70(17) .
N5 Co1 N1 174.71(17) .
N3 Co1 N1 92.38(17) .
O3 Co1 O1 94.19(16) .
N5 Co1 O1 89.06(15) .
N3 Co1 O1 146.80(16) .
N1 Co1 O1 87.90(16) .
O3 Co1 O2 153.05(16) .
N5 Co1 O2 90.24(15) .
N3 Co1 O2 87.95(15) .
N1 Co1 O2 91.89(16) .
O1 Co1 O2 58.87(15) .
C5 N1 C1 118.0(5) .
C5 N1 Co1 125.1(4) .
C1 N1 Co1 116.5(4) .
C5 N2 C6 136.0(5) .
C5 N2 H2A 112.0 .
C6 N2 H2A 112.0 .
C10 N3 C6 115.1(4) .
C10 N3 Co1 122.0(3) .
C6 N3 Co1 121.9(3) .
C11 N4 C10 135.3(4) .
C11 N4 H4A 112.3 .
C10 N4 H4A 112.3 .
C11 N5 C15 117.2(4) .
C11 N5 Co1 125.1(3) .
C15 N5 Co1 117.6(3) .
C16 O1 Co1 92.6(3) .
C16 O2 Co1 88.9(3) .
C23 O3 Co1 139.9(4) .
N1 C1 C2 122.7(6) .
N1 C1 H1 118.7 .
C2 C1 H1 118.7 .
C3 C2 C1 118.7(6) .
C3 C2 H2 120.7 .
C1 C2 H2 120.7 .
C4 C3 C2 119.8(6) .
C4 C3 H3 120.1 .
C2 C3 H3 120.1 .
C3 C4 C5 119.0(6) .
C3 C4 H4 120.5 .
C5 C4 H4 120.5 .
N1 C5 N2 120.9(5) .
N1 C5 C4 121.8(5) .
N2 C5 C4 117.3(5) .
N3 C6 C7 123.5(5) .
N3 C6 N2 121.7(5) .
C7 C6 N2 114.8(5) .
C8 C7 C6 119.6(5) .
C8 C7 H7 120.2 .
C6 C7 H7 120.2 .
C9 C8 C7 118.0(5) .
C9 C8 H8 121.0 .
C7 C8 H8 121.0 .
C8 C9 C10 120.0(5) .
C8 C9 H9 120.0 .
C10 C9 H9 120.0 .
N3 C10 N4 122.7(4) .
N3 C10 C9 123.6(4) .
N4 C10 C9 113.7(4) .
N5 C11 N4 121.3(4) .
N5 C11 C12 122.3(4) .
N4 C11 C12 116.4(4) .
C13 C12 C11 118.7(5) .
C13 C12 H12 120.7 .
C11 C12 H12 120.7 .
C12 C13 C14 119.5(5) .
C12 C13 H13 120.3 .
C14 C13 H13 120.3 .
C15 C14 C13 118.6(5) .
C15 C14 H14 120.7 .
C13 C14 H14 120.7 .
C14 C15 N5 123.7(5) .
C14 C15 H15 118.1 .
N5 C15 H15 118.1 .
O2 C16 O1 119.6(5) .
O2 C16 C17 120.7(5) .
O1 C16 C17 119.7(6) .
C22 C17 C18 118.1(5) .
C22 C17 C16 121.5(5) .
C18 C17 C16 120.5(5) .
C17 C18 C19 120.4(7) .
C17 C18 H18 119.8 .
C19 C18 H18 119.8 .
C18 C19 C20 122.7(7) .
C18 C19 H19 118.7 .
C20 C19 H19 118.7 .
C21 C20 C19 115.6(5) .
C21 C20 C20 121.5(6) 2_655
C19 C20 C20 122.8(7) 2_655
C20 C21 C22 121.7(5) .
C20 C21 H21 119.1 .
C22 C21 H21 119.1 .
C17 C22 C21 121.4(5) .
C17 C22 H22 119.3 .
C21 C22 H22 119.3 .
O4 C23 O3 125.1(4) .
O4 C23 C24 119.4(4) .
O3 C23 C24 115.6(4) .
C29 C24 C25 118.0(4) .
C29 C24 C23 121.7(4) .
C25 C24 C23 120.3(4) .
C26 C25 C24 120.8(5) .
C26 C25 H25 119.6 .
C24 C25 H25 119.6 .
C27 C26 C25 121.9(5) .
C27 C26 H26 119.1 .
C25 C26 H26 119.1 .
C26 C27 C28 116.2(4) .
C26 C27 C27 122.1(6) 2_775
C28 C27 C27 121.7(6) 2_775
C29 C28 C27 122.1(5) .
C29 C28 H28 118.9 .
C27 C28 H28 118.9 .
C24 C29 C28 121.0(5) .
C24 C29 H29 119.5 .
C28 C29 H29 119.5 .

loop_
_geom_bond_atom_site_label_1
_geom_bond_atom_site_label_2
_geom_bond_distance
_geom_bond_site_symmetry_2
Co1 O3 2.027(4) .
Co1 N5 2.068(4) .
Co1 N3 2.084(4) .
Co1 N1 2.092(5) .
Co1 O1 2.167(4) .
Co1 O2 2.253(4) .
N1 C5 1.328(7) .
N1 C1 1.356(7) .
N2 C5 1.350(7) .
N2 C6 1.396(6) .
N2 H2A 0.8600 .
N3 C10 1.358(5) .
N3 C6 1.368(6) .
N4 C11 1.369(6) .
N4 C10 1.379(6) .
N4 H4A 0.8600 .
N5 C11 1.332(5) .
N5 C15 1.351(6) .
O1 C16 1.263(7) .
O2 C16 1.251(7) .
O3 C23 1.262(6) .
O4 C23 1.241(6) .
O6 O6 1.70(2) 2_656
C1 C2 1.379(8) .
C1 H1 0.9300 .
C2 C3 1.372(10) .
C2 H2 0.9300 .
C3 C4 1.356(9) .
C3 H3 0.9300 .
C4 C5 1.415(7) .
C4 H4 0.9300 .
C6 C7 1.383(7) .
C7 C8 1.378(7) .
C7 H7 0.9300 .
C8 C9 1.368(7) .
C8 H8 0.9300 .
C9 C10 1.383(6) .
C9 H9 0.9300 .
C11 C12 1.401(6) .
C12 C13 1.358(7) .
C12 H12 0.9300 .
C13 C14 1.384(7) .
C13 H13 0.9300 .
C14 C15 1.351(7) .
C14 H14 0.9300 .
C15 H15 0.9300 .
C16 C17 1.478(7) .
C17 C22 1.345(7) .
C17 C18 1.359(8) .
C18 C19 1.371(9) .
C18 H18 0.9300 .
C19 C20 1.372(9) .
C19 H19 0.9300 .
C20 C21 1.363(7) .
C20 C20 1.472(10) 2_655
C21 C22 1.383(6) .
C21 H21 0.9300 .
C22 H22 0.9300 .
C23 C24 1.506(6) .
C24 C29 1.354(7) .
C24 C25 1.377(6) .
C25 C26 1.374(6) .
C25 H25 0.9300 .
C26 C27 1.374(7) .
C26 H26 0.9300 .
C27 C28 1.378(7) .
C27 C27 1.486(9) 2_775
C28 C29 1.376(7) .
C28 H28 0.9300 .
C29 H29 0.9300 .

loop_
_geom_torsion_atom_site_label_1
_geom_torsion_atom_site_label_2
_geom_torsion_atom_site_label_3
_geom_torsion_atom_site_label_4
_geom_torsion
_geom_torsion_site_symmetry_1
_geom_torsion_site_symmetry_4
O3 Co1 N1 C5 112.3(4) . .
N5 Co1 N1 C5 151.7(15) . .
N3 Co1 N1 C5 -6.6(4) . .
O1 Co1 N1 C5 -153.4(4) . .
O2 Co1 N1 C5 -94.6(4) . .
O3 Co1 N1 C1 -59.9(4) . .
N5 Co1 N1 C1 -20.5(19) . .
N3 Co1 N1 C1 -178.8(4) . .
O1 Co1 N1 C1 34.5(4) . .
O2 Co1 N1 C1 93.2(4) . .
O3 Co1 N3 C10 101.2(3) . .
N5 Co1 N3 C10 9.5(3) . .
N1 Co1 N3 C10 -172.4(3) . .
O1 Co1 N3 C10 -82.6(4) . .
O2 Co1 N3 C10 -80.6(3) . .
O3 Co1 N3 C6 -90.5(3) . .
N5 Co1 N3 C6 177.8(3) . .
N1 Co1 N3 C6 -4.1(3) . .
O1 Co1 N3 C6 85.7(4) . .
O2 Co1 N3 C6 87.7(3) . .
O3 Co1 N5 C11 -125.2(4) . .
N3 Co1 N5 C11 -6.2(4) . .
N1 Co1 N5 C11 -164.5(15) . .
O1 Co1 N5 C11 140.6(4) . .
O2 Co1 N5 C11 81.7(4) . .
O3 Co1 N5 C15 58.4(4) . .
N3 Co1 N5 C15 177.4(3) . .
N1 Co1 N5 C15 19.1(18) . .
O1 Co1 N5 C15 -35.8(4) . .
O2 Co1 N5 C15 -94.6(4) . .
O3 Co1 O1 C16 178.7(3) . .
N5 Co1 O1 C16 -91.2(3) . .
N3 Co1 O1 C16 2.0(4) . .
N1 Co1 O1 C16 93.2(3) . .
O2 Co1 O1 C16 -0.3(3) . .
O3 Co1 O2 C16 -1.9(5) . .
N5 Co1 O2 C16 89.1(3) . .
N3 Co1 O2 C16 -178.4(3) . .
N1 Co1 O2 C16 -86.1(3) . .
O1 Co1 O2 C16 0.3(3) . .
N5 Co1 O3 C23 104.8(5) . .
N3 Co1 O3 C23 11.7(6) . .
N1 Co1 O3 C23 -78.6(5) . .
O1 Co1 O3 C23 -166.2(5) . .
O2 Co1 O3 C23 -164.3(4) . .
C5 N1 C1 C2 1.3(8) . .
Co1 N1 C1 C2 174.0(5) . .
N1 C1 C2 C3 -2.8(10) . .
C1 C2 C3 C4 3.0(10) . .
C2 C3 C4 C5 -1.8(10) . .
C1 N1 C5 N2 179.7(5) . .
Co1 N1 C5 N2 7.6(7) . .
C1 N1 C5 C4 0.1(8) . .
Co1 N1 C5 C4 -172.0(4) . .
C6 N2 C5 N1 4.5(9) . .
C6 N2 C5 C4 -175.8(5) . .
C3 C4 C5 N1 0.2(9) . .
C3 C4 C5 N2 -179.4(6) . .
C10 N3 C6 C7 1.4(6) . .
Co1 N3 C6 C7 -167.6(4) . .
C10 N3 C6 N2 -177.0(4) . .
Co1 N3 C6 N2 13.9(6) . .
C5 N2 C6 N3 -16.9(9) . .
C5 N2 C6 C7 164.5(6) . .
N3 C6 C7 C8 -3.0(8) . .
N2 C6 C7 C8 175.5(4) . .
C6 C7 C8 C9 1.6(8) . .
C7 C8 C9 C10 1.1(8) . .
C6 N3 C10 N4 179.6(4) . .
Co1 N3 C10 N4 -11.3(6) . .
C6 N3 C10 C9 1.5(6) . .
Co1 N3 C10 C9 170.6(4) . .
C11 N4 C10 N3 7.9(8) . .
C11 N4 C10 C9 -173.8(5) . .
C8 C9 C10 N3 -2.8(7) . .
C8 C9 C10 N4 178.9(4) . .
C15 N5 C11 N4 -179.5(4) . .
Co1 N5 C11 N4 4.2(6) . .
C15 N5 C11 C12 0.2(6) . .
Co1 N5 C11 C12 -176.2(3) . .
C10 N4 C11 N5 -3.6(8) . .
C10 N4 C11 C12 176.7(4) . .
N5 C11 C12 C13 -0.3(7) . .
N4 C11 C12 C13 179.4(4) . .
C11 C12 C13 C14 0.0(8) . .
C12 C13 C14 C15 0.4(8) . .
C13 C14 C15 N5 -0.5(8) . .
C11 N5 C15 C14 0.2(7) . .
Co1 N5 C15 C14 176.9(4) . .
Co1 O2 C16 O1 -0.5(5) . .
Co1 O2 C16 C17 179.5(4) . .
Co1 O1 C16 O2 0.6(5) . .
Co1 O1 C16 C17 -179.5(4) . .
O2 C16 C17 C22 10.2(8) . .
O1 C16 C17 C22 -169.7(5) . .
O2 C16 C17 C18 -168.6(8) . .
O1 C16 C17 C18 11.5(10) . .
C22 C17 C18 C19 -0.5(15) . .
C16 C17 C18 C19 178.4(10) . .
C17 C18 C19 C20 -2(2) . .
C18 C19 C20 C21 3.9(17) . .
C18 C19 C20 C20 -176.8(11) . 2_655
C19 C20 C21 C22 -3.7(11) . .
C20 C20 C21 C22 176.9(7) 2_655 .
C18 C17 C22 C21 0.6(10) . .
C16 C17 C22 C21 -178.3(5) . .
C20 C21 C22 C17 1.7(9) . .
Co1 O3 C23 O4 -37.2(8) . .
Co1 O3 C23 C24 144.0(4) . .
O4 C23 C24 C29 178.0(5) . .
O3 C23 C24 C29 -3.2(7) . .
O4 C23 C24 C25 -2.1(7) . .
O3 C23 C24 C25 176.8(4) . .
C29 C24 C25 C26 1.9(8) . .
C23 C24 C25 C26 -178.1(4) . .
C24 C25 C26 C27 -0.3(8) . .
C25 C26 C27 C28 -0.9(9) . .
C25 C26 C27 C27 179.2(6) . 2_775
C26 C27 C28 C29 0.6(11) . .
C27 C27 C28 C29 -179.4(7) 2_775 .
C25 C24 C29 C28 -2.2(10) . .
C23 C24 C29 C28 177.8(6) . .
C27 C28 C29 C24 0.9(12) . .
